data_7200523
loop_
_publ_author_name
'Cunha-Silva, Lu\'is'
'Lima, S\'ergio'
'Ananias, Duarte'
'Silva, Patr\'icia'
'Mafra, Lu\'is'
'Carlos, Lu\'is D.'
'Pillinger, Martyn'
'Valente, Anabela A.'
'Almeida Paz, Filipe A.'
'Rocha, Jo\~ao'

_publ_section_title
;
 Multi-functional rare-earth hybrid layered networks: photoluminescence
 and catalysis studies
;
_journal_issue 17
_journal_name_full 'Journal of Materials Chemistry'
_journal_page_first 2618
_journal_paper_doi 10.1039/b817381h
_journal_volume 19
_journal_year 2009
_chemical_formula_moiety 'C4 H10 Eu N O9 P2'
_chemical_formula_sum 'C4 H10 Eu N O9 P2'
_chemical_formula_weight 430.03
_chemical_name_systematic
;
?
;
_space_group_IT_number 61
_symmetry_cell_setting orthorhombic
_symmetry_space_group_name_Hall '-P 2ac 2ab'
_symmetry_space_group_name_H-M 'P b c a'
_audit_creation_date '02 October 2008'
_audit_creation_method 'Manual editing plus fullprof.2k'
_cell_angle_alpha 90.00000
_cell_angle_beta 90.00000
_cell_angle_gamma 90.00000
_cell_formula_units_Z 8
_cell_length_a 9.8328(10)
_cell_length_b 10.2989(11)
_cell_length_c 20.6667(12)
_cell_measurement_temperature 298
_cell_volume 2092.9(3)
_computing_molecular_graphics 'Crystal Impact Diamond 3.1f'
_computing_structure_refinement FULLPROF
_computing_structure_solution eXpo2004
_diffrn_ambient_temperature 298
_diffrn_detector_type 'X Celerator detector'
_diffrn_measurement_method Bragg-Brentano
_diffrn_radiation_monochromator None
_diffrn_radiation_type X-ray
_diffrn_source 'X-ray tube'
_diffrn_source_target Cu
_exptl_crystal_density_diffrn 2.730
_pd_instr_location
;
Conventional powder diffractometer instrument belonging to the
University of Aveiro and located at the Central Analytical Laboratory
;
_pd_meas_2theta_range_inc 0.020054
_pd_meas_2theta_range_max 110.00544
_pd_meas_2theta_range_min 4.00000
_pd_meas_number_of_points 5287
_pd_meas_scan_method cont
_pd_proc_2theta_range_inc 0.020054
_pd_proc_2theta_range_max 109.9378
_pd_proc_2theta_range_min 3.9323
_pd_proc_ls_background_function 'Fixed Points'
_pd_proc_ls_pref_orient_corr
;
Modified March's function along the [002] vector. G1 refined
to about 0.539(1) which is consistent with the platy crystal
habit of the material (as revealed by SEM pictures).
;
_pd_proc_ls_profile_function Pseudo-Voigt
_pd_proc_ls_prof_R_factor 2.0946
_pd_proc_ls_prof_wR_expected 1.0606
_pd_proc_ls_prof_wR_factor 2.7813
_pd_proc_wavelength 1.540560
_pd_spec_mounting
;
Glass slide
;
_pd_spec_mount_mode Reflection
_pd_spec_shape 'Flat sheet'
_refine_ls_number_parameters 64
_refine_ls_number_reflns 2918
_refine_ls_number_restraints 27
_refine_ls_R_I_factor 9.1133
_cod_data_source_file b817381h.txt
_cod_data_source_block 06
_cod_depositor_comments
;
The following automatic conversions were performed:
'_symmetry_cell_setting' value 'Orthorhombic' changed to 'orthorhombic'
according to '/home/saulius/struct/CIF-dictionaries/cif_core.dic'
dictionary named 'cif_core.dic' version 2.4.1 from 2010-06-29.

Automatic conversion script
Id: cif_fix_enum 1527 2010-12-29 10:47:43Z saulius 
;
_cod_original_cell_volume 2092.8(3)
_cod_database_code 7200523
_pd_proc_ls_prof_cr_factor 17.8216
_pd_proc_ls_prof_cwr_factor 13.0300
_pd_proc_ls_prof_cwr_expected 4.9686
_pd_proc_ls_prof_chi2 6.8775
_pd_proc_ls_prof_echi2 6.9561

loop_
_symmetry_equiv_pos_as_xyz
'x, y, z'
'x+1/2, -y+1/2, -z'
'-x, y+1/2, -z+1/2'
'-x+1/2, -y, z+1/2'
'-x, -y, -z'
'-x-1/2, y-1/2, z'
'x, -y-1/2, z-1/2'
'x-1/2, y, -z-1/2'

loop_
_atom_site_label
_atom_site_fract_x
_atom_site_fract_y
_atom_site_fract_z
_atom_site_U_iso_or_equiv
_atom_site_occupancy
_atom_site_adp_type
_atom_site_type_symbol
EU1 0.3645(4) 0.5428(4) 0.33706(9) 0.01267 1.00000 Uiso EU
P1 1.1018(7) 0.7274(8) 0.4186(3) 0.01267 1.00000 Uiso P
P2 1.0111(8) 0.3944(8) 0.3092(3) 0.01267 1.00000 Uiso P
O2 0.52802(20) 0.6103(20) 0.4347(8) 0.01267 1.00000 Uiso O
C1 0.63355(9) 0.5647(5) 0.41096(11) 0.01267 1.00000 Uiso C
O4 1.1619(18) 0.8658(7) 0.4121(7) 0.01267 1.00000 Uiso O
O6 0.9259(12) 0.4510(13) 0.2555(7) 0.01267 1.00000 Uiso O
O8 1.1570(9) 0.4406(14) 0.3056(7) 0.01267 1.00000 Uiso O
O1 0.6244(4) 0.527(3) 0.3542(4) 0.01267 1.00000 Uiso O
O7 1.0011(15) 0.2481(7) 0.3105(7) 0.01267 1.00000 Uiso O
O5 1.2233(15) 0.6333(11) 0.4154(7) 0.01267 1.00000 Uiso O
O1W 0.264(4) 0.693(4) 0.2524(7) 0.01267 1.00000 Uiso O
O3 1.0457(18) 0.7188(13) 0.4899(6) 0.01267 1.00000 Uiso O
H3 1.04679 0.79096 0.50764 0.01267 1.00000 Uiso H
C2 0.77059(10) 0.5986(10) 0.4393(2) 0.01267 1.00000 Uiso C
H2A 0.77542 0.67728 0.45344 0.01267 1.00000 Uiso H
H2B 0.79512 0.53154 0.47131 0.01267 1.00000 Uiso H
C3 0.955(3) 0.4534(16) 0.3883(5) 0.01267 1.00000 Uiso C
H3A 0.91425 0.38798 0.41188 0.01267 1.00000 Uiso H
H3B 1.04251 0.47609 0.41313 0.01267 1.00000 Uiso H
N1 0.8702(12) 0.5791(8) 0.3819(6) 0.01267 1.00000 Uiso N
H1 0.82100 0.55891 0.34473 0.01267 1.00000 Uiso H
C4 0.9588(15) 0.6970(15) 0.3641(7) 0.01267 1.00000 Uiso C
H4A 0.89331 0.77192 0.36777 0.01267 1.00000 Uiso H
H4B 0.98563 0.69412 0.32095 0.01267 1.00000 Uiso H

loop_
_atom_type_symbol
_atom_type_scat_Cromer_Mann_a1
_atom_type_scat_Cromer_Mann_b1
_atom_type_scat_Cromer_Mann_a2
_atom_type_scat_Cromer_Mann_b2
_atom_type_scat_Cromer_Mann_a3
_atom_type_scat_Cromer_Mann_b3
_atom_type_scat_Cromer_Mann_a4
_atom_type_scat_Cromer_Mann_b4
_atom_type_scat_Cromer_Mann_c
_atom_type_scat_dispersion_real
_atom_type_scat_dispersion_imag
_atom_type_scat_source
EU 24.62740 2.38790 19.08860 0.19420 13.76030 13.75460 2.92270 123.17400 2.57450 -7.71800 11.27600 International_Tables_for_Crystallography_Vol.C(1991)_Tables_6.1.1.4_and_6.1.1.5
P 6.43450 1.90670 4.17910 27.15700 1.78000 0.52600 1.49080 68.16450 1.11490 0.28300 0.43400 International_Tables_for_Crystallography_Vol.C(1991)_Tables_6.1.1.4_and_6.1.1.5
O 3.04850 13.27710 2.28680 5.70110 1.54630 0.32390 0.86700 32.90890 0.25080 0.04700 0.03200 International_Tables_for_Crystallography_Vol.C(1991)_Tables_6.1.1.4_and_6.1.1.5
C 2.31000 20.84390 1.02000 10.20750 1.58860 0.56870 0.86500 51.65120 0.21560 0.01700 0.00900 International_Tables_for_Crystallography_Vol.C(1991)_Tables_6.1.1.4_and_6.1.1.5
H 0.49300 10.51090 0.32291 26.12570 0.14019 3.14236 0.04081 57.79970 0.00304 0.00000 0.00000 International_Tables_for_Crystallography_Vol.C(1991)_Tables_6.1.1.4_and_6.1.1.5
N 12.21260 0.00570 3.13220 9.89330 2.01250 28.99750 1.16630 0.58260 -11.52900 0.02900 0.01800 International_Tables_for_Crystallography_Vol.C(1991)_Tables_6.1.1.4_and_6.1.1.5

loop_
_geom_angle_atom_site_label_1
_geom_angle_atom_site_label_2
_geom_angle_atom_site_label_3
_geom_angle
_geom_angle_site_symmetry_1
_geom_angle_site_symmetry_3
_geom_angle_publ_flag
O6 Eu1 O5 158.6(4) 8_556 1_455 ?
O6 Eu1 O8 78.8(4) 8_556 1_455 ?
O5 Eu1 O8 81.7(3) 1_455 1_455 ?
O6 Eu1 O4 105.3(4) 8_556 6_755 ?
O5 Eu1 O4 78.1(4) 1_455 6_755 ?
O8 Eu1 O4 75.5(4) 1_455 6_755 ?
O6 Eu1 O1W 76.5(3) 8_556 . ?
O5 Eu1 O1W 90.1(3) 1_455 . ?
O8 Eu1 O1W 75.4(4) 1_455 . ?
O4 Eu1 O1W 149.8(4) 6_755 . ?
O6 Eu1 O7 91.5(4) 8_556 6_765 ?
O5 Eu1 O7 97.2(4) 1_455 6_765 ?
O8 Eu1 O7 138.6(4) 1_455 6_765 ?
O4 Eu1 O7 145.2(4) 6_755 6_765 ?
O1W Eu1 O7 63.2(4) . 6_765 ?
O6 Eu1 O1 79.9(3) 8_556 . ?
O5 Eu1 O1 121.5(3) 1_455 . ?
O8 Eu1 O1 148.6(3) 1_455 . ?
O4 Eu1 O1 88.3(4) 6_755 . ?
O1W Eu1 O1 121.2(4) . . ?
O7 Eu1 O1 64.5(4) 6_765 . ?
O6 Eu1 O2 126.9(4) 8_556 . ?
O5 Eu1 O2 74.5(3) 1_455 . ?
O8 Eu1 O2 146.6(3) 1_455 . ?
O4 Eu1 O2 76.9(4) 6_755 . ?
O1W Eu1 O2 126.8(4) . . ?
O7 Eu1 O2 68.6(4) 6_765 . ?
O1 Eu1 O2 47.0(3) . . ?
O6 Eu1 C1 103.2(4) 8_556 . ?
O5 Eu1 C1 98.3(4) 1_455 . ?
O8 Eu1 C1 155.0(4) 1_455 . ?
O4 Eu1 C1 80.1(4) 6_755 . ?
O1W Eu1 C1 129.5(4) . . ?
O7 Eu1 C1 66.3(4) 6_765 . ?
O1 Eu1 C1 23.4(3) . . ?
O2 Eu1 C1 23.8(4) . . ?
O5 P1 O4 106.3(6) . . ?
O5 P1 O3 106.1(6) . . ?
O4 P1 O3 105.7(7) . . ?
O5 P1 C4 117.6(8) . . ?
O4 P1 C4 113.1(8) . . ?
O3 P1 C4 107.3(7) . . ?
O6 P2 O7 111.3(7) . . ?
O6 P2 O8 112.0(6) . . ?
O7 P2 O8 111.8(7) . . ?
O6 P2 C3 110.9(7) . . ?
O7 P2 C3 107.2(8) . . ?
O8 P2 C3 103.2(7) . . ?
C1 O2 Eu1 96.2(10) . . ?
O2 C1 O1 115.2(18) . . ?
O2 C1 C2 120.4(12) . . ?
O1 C1 C2 120.7(18) . . ?
O2 C1 Eu1 60.0(9) . . ?
O1 C1 Eu1 55.9(11) . . ?
C2 C1 Eu1 168.8(11) . . ?
P1 O4 Eu1 135.6(6) . 6_765 ?
P2 O6 Eu1 161.6(7) . 8_656 ?
P2 O8 Eu1 159.3(6) . 1_655 ?
C1 O1 Eu1 100.8(12) . . ?
P2 O7 Eu1 142.8(7) . 6_755 ?
P1 O5 Eu1 138.6(5) . 1_655 ?
P1 O3 H3 109.3 . . ?
C1 C2 N1 103.7(11) . . ?
C1 C2 H2A 111.0 . . ?
N1 C2 H2A 111.0 . . ?
C1 C2 H2B 111.1 . . ?
N1 C2 H2B 111.0 . . ?
H2A C2 H2B 109.0 . . ?
N1 C3 P2 111.6(14) . . ?
N1 C3 H3A 109.4 . . ?
P2 C3 H3A 109.4 . . ?
N1 C3 H3B 109.2 . . ?
P2 C3 H3B 109.3 . . ?
H3A C3 H3B 108.0 . . ?
C4 N1 C3 112.4(13) . . ?
C4 N1 C2 116.0(12) . . ?
C3 N1 C2 112.6(13) . . ?
C4 N1 H1 104.8 . . ?
C3 N1 H1 104.8 . . ?
C2 N1 H1 105.0 . . ?
N1 C4 P1 114.7(13) . . ?
N1 C4 H4A 108.7 . . ?
P1 C4 H4A 108.7 . . ?
N1 C4 H4B 108.6 . . ?
P1 C4 H4B 108.4 . . ?
H4A C4 H4B 107.5 . . ?

loop_
_geom_bond_atom_site_label_1
_geom_bond_atom_site_label_2
_geom_bond_distance
_geom_bond_site_symmetry_2
_geom_bond_publ_flag
Eu1 O6 2.220(10) 8_556 ?
Eu1 O5 2.329(10) 1_455 ?
Eu1 O8 2.382(11) 1_455 ?
Eu1 O4 2.397(10) 6_755 ?
Eu1 O1W 2.534(10) . ?
Eu1 O7 2.548(10) 6_765 ?
Eu1 O1 2.589(11) . ?
Eu1 O2 2.677(11) . ?
Eu1 C1 3.073(19) . ?
P1 O5 1.536(13) . ?
P1 O4 1.556(12) . ?
P1 O3 1.573(10) . ?
P1 C4 1.827(16) . ?
P2 O6 1.507(11) . ?
P2 O7 1.518(11) . ?
P2 O8 1.519(11) . ?
P2 C3 1.835(17) . ?
O2 C1 1.25(2) . ?
C1 O1 1.240(15) . ?
C1 C2 1.51(2) . ?
O4 Eu1 2.397(10) 6_765 ?
O6 Eu1 2.220(10) 8_656 ?
O8 Eu1 2.382(11) 1_655 ?
O7 Eu1 2.548(10) 6_755 ?
O5 Eu1 2.329(10) 1_655 ?
O3 H3 0.8200 . ?
C2 N1 1.54(2) . ?
C2 H2A 0.9700 . ?
C2 H2B 0.9700 . ?
C3 N1 1.54(2) . ?
C3 H3A 0.9700 . ?
C3 H3B 0.9700 . ?
N1 C4 1.54(2) . ?
N1 H1 0.9100 . ?
C4 H4A 0.9700 . ?
C4 H4B 0.9700 . ?

loop_
_geom_hbond_atom_site_label_D
_geom_hbond_atom_site_label_H
_geom_hbond_atom_site_label_A
_geom_hbond_distance_DH
_geom_hbond_distance_HA
_geom_hbond_distance_DA
_geom_hbond_angle_DHA
_geom_hbond_site_symmetry_A
O3 H3 O2 0.82 1.59 2.36(2) 153.6 2_566

loop_
_geom_torsion_atom_site_label_1
_geom_torsion_atom_site_label_2
_geom_torsion_atom_site_label_3
_geom_torsion_atom_site_label_4
_geom_torsion
_geom_torsion_site_symmetry_1
_geom_torsion_site_symmetry_2
_geom_torsion_site_symmetry_3
_geom_torsion_site_symmetry_4
_geom_torsion_publ_flag
O6 Eu1 O2 C1 -4.5(13) 8_556 . . . ?
O5 Eu1 O2 C1 176.1(12) 1_455 . . . ?
O8 Eu1 O2 C1 130.0(10) 1_455 . . . ?
O4 Eu1 O2 C1 95.0(11) 6_755 . . . ?
O1W Eu1 O2 C1 -105.8(12) . . . . ?
O7 Eu1 O2 C1 -79.5(11) 6_765 . . . ?
O1 Eu1 O2 C1 -5.0(10) . . . . ?
Eu1 O2 C1 O1 8.4(17) . . . . ?
Eu1 O2 C1 C2 167.1(13) . . . . ?
O6 Eu1 C1 O2 176.3(11) 8_556 . . . ?
O5 Eu1 C1 O2 -3.8(12) 1_455 . . . ?
O8 Eu1 C1 O2 -91.9(13) 1_455 . . . ?
O4 Eu1 C1 O2 -80.1(11) 6_755 . . . ?
O1W Eu1 C1 O2 93.1(12) . . . . ?
O7 Eu1 C1 O2 90.5(11) 6_765 . . . ?
O1 Eu1 C1 O2 170.8(18) . . . . ?
O6 Eu1 C1 O1 5.6(11) 8_556 . . . ?
O5 Eu1 C1 O1 -174.6(10) 1_455 . . . ?
O8 Eu1 C1 O1 97.4(12) 1_455 . . . ?
O4 Eu1 C1 O1 109.2(11) 6_755 . . . ?
O1W Eu1 C1 O1 -77.6(11) . . . . ?
O7 Eu1 C1 O1 -80.3(10) 6_765 . . . ?
O2 Eu1 C1 O1 -170.8(18) . . . . ?
O6 Eu1 C1 C2 81(6) 8_556 . . . ?
O5 Eu1 C1 C2 -99(6) 1_455 . . . ?
O8 Eu1 C1 C2 173(5) 1_455 . . . ?
O4 Eu1 C1 C2 -175(6) 6_755 . . . ?
O1W Eu1 C1 C2 -2(6) . . . . ?
O7 Eu1 C1 C2 -5(6) 6_765 . . . ?
O1 Eu1 C1 C2 76(5) . . . . ?
O2 Eu1 C1 C2 -95(6) . . . . ?
O5 P1 O4 Eu1 119.3(8) . . . 6_765 ?
O3 P1 O4 Eu1 -128.2(8) . . . 6_765 ?
C4 P1 O4 Eu1 -11.1(12) . . . 6_765 ?
O7 P2 O6 Eu1 -105(2) . . . 8_656 ?
O8 P2 O6 Eu1 21(2) . . . 8_656 ?
C3 P2 O6 Eu1 135(2) . . . 8_656 ?
O6 P2 O8 Eu1 118.5(18) . . . 1_655 ?
O7 P2 O8 Eu1 -115.8(17) . . . 1_655 ?
C3 P2 O8 Eu1 -1(2) . . . 1_655 ?
O2 C1 O1 Eu1 -8.8(17) . . . . ?
C2 C1 O1 Eu1 -167.4(13) . . . . ?
O6 Eu1 O1 C1 -174.5(11) 8_556 . . . ?
O5 Eu1 O1 C1 6.3(11) 1_455 . . . ?
O8 Eu1 O1 C1 -126.5(10) 1_455 . . . ?
O4 Eu1 O1 C1 -68.6(11) 6_755 . . . ?
O1W Eu1 O1 C1 118.2(10) . . . . ?
O7 Eu1 O1 C1 88.9(10) 6_765 . . . ?
O2 Eu1 O1 C1 5.1(10) . . . . ?
O6 P2 O7 Eu1 148.0(10) . . . 6_755 ?
O8 P2 O7 Eu1 22.0(14) . . . 6_755 ?
C3 P2 O7 Eu1 -90.5(13) . . . 6_755 ?
O4 P1 O5 Eu1 -78.3(11) . . . 1_655 ?
O3 P1 O5 Eu1 169.5(9) . . . 1_655 ?
C4 P1 O5 Eu1 49.6(13) . . . 1_655 ?
O2 C1 C2 N1 -155.1(16) . . . . ?
O1 C1 C2 N1 2(2) . . . . ?
Eu1 C1 C2 N1 -66(6) . . . . ?
O6 P2 C3 N1 -19.9(14) . . . . ?
O7 P2 C3 N1 -141.6(11) . . . . ?
O8 P2 C3 N1 100.2(10) . . . . ?
P2 C3 N1 C4 -72.1(16) . . . . ?
P2 C3 N1 C2 154.7(11) . . . . ?
C1 C2 N1 C4 124.0(15) . . . . ?
C1 C2 N1 C3 -104.6(16) . . . . ?
C3 N1 C4 P1 -54.9(19) . . . . ?
C2 N1 C4 P1 76.6(18) . . . . ?
O5 P1 C4 N1 72.5(14) . . . . ?
O4 P1 C4 N1 -163.0(10) . . . . ?
O3 P1 C4 N1 -46.9(15) . . . . ?
